data_7028210
loop_
_publ_author_name
'Falkenhagen, Jan P.'
'Limberg, Christian'
'Demeshko, Serhiy'
'Horn, Sebastian'
'Haumann, Michael'
'Braun, Beatrice'
'Mebs, Stefan'

_publ_section_title
;
 Iron-molybdenum-oxo complexes as initiators for olefin autoxidation with
 O2.
;
_journal_issue 2
_journal_name_full 'Dalton transactions (Cambridge, England : 2003)'
_journal_page_first 806
_journal_page_last 816
_journal_paper_doi 10.1039/c3dt52349g
_journal_volume 43
_journal_year 2014
_chemical_formula_moiety 'C36 H36 Fe2 Mo N8 O5, 2(C F3 O3 S)'
_chemical_formula_sum 'C38 H36 F6 Fe2 Mo N8 O11 S2'
_chemical_formula_weight 1166.51
_chemical_name_systematic
; 
 ? 
;
_space_group_IT_number 2
_symmetry_cell_setting triclinic
_symmetry_space_group_name_Hall '-P 1'
_symmetry_space_group_name_H-M 'P -1'
_atom_sites_solution_hydrogens geom
_atom_sites_solution_primary direct
_atom_sites_solution_secondary difmap
_audit_creation_method SHELXL-97
_cell_angle_alpha 84.611(3)
_cell_angle_beta 78.110(3)
_cell_angle_gamma 78.873(3)
_cell_formula_units_Z 2
_cell_length_a 10.0539(4)
_cell_length_b 14.1854(5)
_cell_length_c 16.1221(7)
_cell_measurement_reflns_used 34914
_cell_measurement_temperature 100(2)
_cell_measurement_theta_max 29.59
_cell_measurement_theta_min 3.27
_cell_volume 2204.17(15)
_computing_cell_refinement 'X-AREA (Stoe & Cie, 2002)'
_computing_data_collection 'X-AREA (Stoe & Cie, 2002)'
_computing_data_reduction 'X-RED (Stoe & Cie, 2002)'
_computing_molecular_graphics 'PLATON, 1990'
_computing_publication_material 'PLATON, 1990'
_computing_structure_refinement 'SHELXL97 (Sheldrick, 1997)'
_computing_structure_solution 'SHELXS97 (Sheldrick, 1997)'
_diffrn_ambient_temperature 100(2)
_diffrn_measured_fraction_theta_full 0.993
_diffrn_measured_fraction_theta_max 0.993
_diffrn_measurement_device_type 'STOE IPDS2theta'
_diffrn_measurement_method 'rotation method'
_diffrn_radiation_monochromator graphite
_diffrn_radiation_source 'fine-focus sealed tube'
_diffrn_radiation_type MoK\a
_diffrn_radiation_wavelength 0.71073
_diffrn_reflns_av_R_equivalents 0.0361
_diffrn_reflns_av_sigmaI/netI 0.0388
_diffrn_reflns_limit_h_max 13
_diffrn_reflns_limit_h_min -13
_diffrn_reflns_limit_k_max 19
_diffrn_reflns_limit_k_min -19
_diffrn_reflns_limit_l_max 22
_diffrn_reflns_limit_l_min -22
_diffrn_reflns_number 33490
_diffrn_reflns_theta_full 29.57
_diffrn_reflns_theta_max 29.57
_diffrn_reflns_theta_min 3.27
_diffrn_standards_decay_% 'no decay'
_exptl_absorpt_coefficient_mu 1.118
_exptl_absorpt_correction_T_max 0.8156
_exptl_absorpt_correction_T_min 0.6824
_exptl_absorpt_correction_type multi-scan
_exptl_absorpt_process_details 'spek, 2003'
_exptl_crystal_colour green
_exptl_crystal_density_diffrn 1.758
_exptl_crystal_density_method 'not measured'
_exptl_crystal_description block
_exptl_crystal_F_000 1176
_exptl_crystal_size_max 0.37
_exptl_crystal_size_mid 0.27
_exptl_crystal_size_min 0.19
_refine_diff_density_max 0.662
_refine_diff_density_min -1.301
_refine_diff_density_rms 0.089
_refine_ls_extinction_method none
_refine_ls_goodness_of_fit_ref 0.988
_refine_ls_hydrogen_treatment constr
_refine_ls_matrix_type full
_refine_ls_number_parameters 613
_refine_ls_number_reflns 12261
_refine_ls_number_restraints 0
_refine_ls_restrained_S_all 0.988
_refine_ls_R_factor_all 0.0451
_refine_ls_R_factor_gt 0.0313
_refine_ls_shift/su_max 0.002
_refine_ls_shift/su_mean 0.000
_refine_ls_structure_factor_coef Fsqd
_refine_ls_weighting_details 'calc w=1/[\s^2^(Fo^2^)+(0.0481P)^2^+0.0000P] where P=(Fo^2^+2Fc^2^)/3'
_refine_ls_weighting_scheme calc
_refine_ls_wR_factor_gt 0.0722
_refine_ls_wR_factor_ref 0.0773
_reflns_number_gt 9651
_reflns_number_total 12261
_reflns_threshold_expression >2sigma(I)
_cod_data_source_file c3dt52349g.txt
_cod_data_source_block jf250
_cod_depositor_comments
;
The following automatic conversions were performed:

'_symmetry_cell_setting' value 'Triclinic' changed to 'triclinic'
according to
/usr/data/users/saulius/automatic-downloads/current/RSC/lib/dictionaries/cif_core.dic
dictionary named 'cif_core.dic' version 2.4.2 from 2011-04-26.

Automatic conversion script
Id: cif_fix_values 2281 2013-09-26 08:29:07Z andrius 
;
_cod_original_sg_symbol_Hall -P1
_cod_original_sg_symbol_H-M P-1
_cod_database_code 7028210

loop_
_symmetry_equiv_pos_as_xyz
'x, y, z'
'-x, -y, -z'

loop_
_atom_site_label
_atom_site_type_symbol
_atom_site_fract_x
_atom_site_fract_y
_atom_site_fract_z
_atom_site_U_iso_or_equiv
_atom_site_adp_type
_atom_site_occupancy
_atom_site_symmetry_multiplicity
_atom_site_calc_flag
_atom_site_refinement_flags
C1 C 0.1182(2) 0.13985(14) 0.89739(12) 0.0200(4) Uani 1 1 d .
H1A H 0.0719 0.0966 0.9409 0.024 Uiso 1 1 calc R
H1B H 0.0696 0.2067 0.9069 0.024 Uiso 1 1 calc R
C2 C 0.2669(2) 0.13071(13) 0.90541(12) 0.0188(4) Uani 1 1 d .
C3 C 0.3092(2) 0.11536(14) 0.98281(13) 0.0227(4) Uani 1 1 d .
H3 H 0.2447 0.1075 1.0339 0.027 Uiso 1 1 calc R
C4 C 0.4477(2) 0.11162(15) 0.98444(14) 0.0258(4) Uani 1 1 d .
H4 H 0.4783 0.1037 1.0371 0.031 Uiso 1 1 calc R
C5 C 0.5413(2) 0.11958(15) 0.90874(14) 0.0253(4) Uani 1 1 d .
H5 H 0.6368 0.1154 0.9085 0.030 Uiso 1 1 calc R
C6 C 0.4920(2) 0.13372(14) 0.83383(13) 0.0215(4) Uani 1 1 d .
H6 H 0.5555 0.1382 0.7817 0.026 Uiso 1 1 calc R
C7 C 0.1389(2) 0.00787(13) 0.80611(13) 0.0201(4) Uani 1 1 d .
H7A H 0.0503 -0.0146 0.8107 0.024 Uiso 1 1 calc R
H7B H 0.1811 -0.0225 0.8546 0.024 Uiso 1 1 calc R
C8 C 0.2331(2) -0.02428(13) 0.72495(13) 0.0181(4) Uani 1 1 d .
C9 C 0.2247(2) -0.10730(14) 0.68811(14) 0.0239(4) Uani 1 1 d .
H9 H 0.1527 -0.1425 0.7107 0.029 Uiso 1 1 calc R
C10 C 0.3231(2) -0.13722(14) 0.61817(15) 0.0277(5) Uani 1 1 d .
H10 H 0.3183 -0.1926 0.5908 0.033 Uiso 1 1 calc R
C11 C 0.4286(2) -0.08601(14) 0.58810(14) 0.0258(4) Uani 1 1 d .
H11 H 0.5006 -0.1079 0.5422 0.031 Uiso 1 1 calc R
C12 C 0.4277(2) -0.00225(14) 0.62592(13) 0.0218(4) Uani 1 1 d .
H12 H 0.4987 0.0341 0.6043 0.026 Uiso 1 1 calc R
C13 C -0.0219(2) 0.15748(14) 0.78637(12) 0.0188(4) Uani 1 1 d .
H13A H -0.0507 0.2244 0.8043 0.023 Uiso 1 1 calc R
H13B H -0.0943 0.1203 0.8144 0.023 Uiso 1 1 calc R
C14 C -0.0049(2) 0.15679(13) 0.69139(12) 0.0176(4) Uani 1 1 d .
C15 C -0.1091(2) 0.14268(15) 0.65221(14) 0.0234(4) Uani 1 1 d .
H15 H -0.1961 0.1334 0.6850 0.028 Uiso 1 1 calc R
C16 C -0.0848(3) 0.14229(17) 0.56459(15) 0.0296(5) Uani 1 1 d .
H16 H -0.1549 0.1326 0.5365 0.035 Uiso 1 1 calc R
C17 C 0.0427(2) 0.15622(15) 0.51829(14) 0.0266(4) Uani 1 1 d .
H17 H 0.0618 0.1558 0.4581 0.032 Uiso 1 1 calc R
C18 C 0.1421(2) 0.17080(13) 0.56178(12) 0.0204(4) Uani 1 1 d .
H18 H 0.2297 0.1805 0.5303 0.024 Uiso 1 1 calc R
C19 C 0.1308(2) 0.61760(13) 0.62091(13) 0.0212(4) Uani 1 1 d .
H19A H 0.1992 0.6104 0.5671 0.025 Uiso 1 1 calc R
H19B H 0.0883 0.6865 0.6246 0.025 Uiso 1 1 calc R
C20 C 0.0204(2) 0.55952(13) 0.62005(12) 0.0195(4) Uani 1 1 d .
C21 C -0.0908(2) 0.59411(15) 0.58008(14) 0.0255(4) Uani 1 1 d .
H21 H -0.1056 0.6588 0.5577 0.031 Uiso 1 1 calc R
C22 C -0.1798(2) 0.53331(17) 0.57316(14) 0.0277(4) Uani 1 1 d .
H22 H -0.2550 0.5556 0.5448 0.033 Uiso 1 1 calc R
C23 C -0.1586(2) 0.43987(16) 0.60776(13) 0.0244(4) Uani 1 1 d .
H23 H -0.2177 0.3967 0.6032 0.029 Uiso 1 1 calc R
C24 C -0.0491(2) 0.41137(14) 0.64909(12) 0.0198(4) Uani 1 1 d .
H24 H -0.0355 0.3480 0.6747 0.024 Uiso 1 1 calc R
C25 C 0.1326(2) 0.63897(13) 0.77025(12) 0.0201(4) Uani 1 1 d .
H25A H 0.0808 0.7019 0.7529 0.024 Uiso 1 1 calc R
H25B H 0.2035 0.6516 0.8001 0.024 Uiso 1 1 calc R
C26 C 0.0349(2) 0.58513(13) 0.83048(12) 0.0170(3) Uani 1 1 d .
C27 C -0.0722(2) 0.63282(14) 0.88878(13) 0.0223(4) Uani 1 1 d .
H27 H -0.0878 0.7010 0.8895 0.027 Uiso 1 1 calc R
C28 C -0.1555(2) 0.58043(16) 0.94545(15) 0.0278(5) Uani 1 1 d .
H28 H -0.2297 0.6118 0.9857 0.033 Uiso 1 1 calc R
C29 C -0.1295(2) 0.48057(16) 0.94308(14) 0.0268(4) Uani 1 1 d .
H29 H -0.1849 0.4425 0.9819 0.032 Uiso 1 1 calc R
C30 C -0.0216(2) 0.43820(14) 0.88318(13) 0.0209(4) Uani 1 1 d .
H30 H -0.0043 0.3701 0.8812 0.025 Uiso 1 1 calc R
C31 C 0.3496(2) 0.59669(14) 0.67164(13) 0.0209(4) Uani 1 1 d .
H31A H 0.3574 0.6646 0.6755 0.025 Uiso 1 1 calc R
H31B H 0.3885 0.5787 0.6125 0.025 Uiso 1 1 calc R
C32 C 0.4299(2) 0.53345(14) 0.73092(13) 0.0205(4) Uani 1 1 d .
C33 C 0.5536(2) 0.55194(16) 0.74478(14) 0.0263(4) Uani 1 1 d .
H33 H 0.5886 0.6072 0.7182 0.032 Uiso 1 1 calc R
C34 C 0.6255(2) 0.48920(18) 0.79770(16) 0.0316(5) Uani 1 1 d .
H34 H 0.7109 0.5005 0.8075 0.038 Uiso 1 1 calc R
C35 C 0.5716(2) 0.40906(17) 0.83662(15) 0.0304(5) Uani 1 1 d .
H35 H 0.6190 0.3651 0.8735 0.037 Uiso 1 1 calc R
C36 C 0.4476(2) 0.39542(15) 0.82017(13) 0.0236(4) Uani 1 1 d .
H36 H 0.4102 0.3411 0.8466 0.028 Uiso 1 1 calc R
C37 C 0.3360(2) 0.16053(15) 0.23637(14) 0.0249(4) Uani 1 1 d .
C38 C 0.6270(2) 0.29096(15) 0.08442(14) 0.0257(4) Uani 1 1 d .
N1 N 0.11112(17) 0.11414(11) 0.81178(10) 0.0167(3) Uani 1 1 d .
N2 N 0.35718(17) 0.14131(11) 0.83233(10) 0.0176(3) Uani 1 1 d .
N3 N 0.32997(17) 0.02915(11) 0.69204(10) 0.0177(3) Uani 1 1 d .
N4 N 0.11875(17) 0.17164(11) 0.64668(10) 0.0169(3) Uani 1 1 d .
N5 N 0.20243(17) 0.58679(11) 0.69321(10) 0.0168(3) Uani 1 1 d .
N6 N 0.03958(17) 0.46949(11) 0.65477(10) 0.0166(3) Uani 1 1 d .
N7 N 0.06006(17) 0.48881(11) 0.82749(10) 0.0167(3) Uani 1 1 d .
N8 N 0.37753(17) 0.45594(11) 0.76815(11) 0.0190(3) Uani 1 1 d .
O1 O 0.19594(14) 0.30399(9) 0.75294(8) 0.0167(3) Uani 1 1 d .
O2 O 0.42526(14) 0.20625(9) 0.63695(9) 0.0199(3) Uani 1 1 d .
O3 O 0.33457(15) 0.41175(9) 0.60954(9) 0.0201(3) Uani 1 1 d .
O4 O 0.62402(16) 0.32745(11) 0.55079(11) 0.0294(3) Uani 1 1 d .
O5 O 0.42076(17) 0.29444(10) 0.46735(9) 0.0254(3) Uani 1 1 d .
O6 O 0.08056(17) 0.17196(12) 0.30454(11) 0.0317(4) Uani 1 1 d .
O7 O 0.24471(18) 0.03678(12) 0.34855(11) 0.0327(4) Uani 1 1 d .
O8 O 0.18520(19) 0.04406(13) 0.20888(11) 0.0361(4) Uani 1 1 d .
O9 O 0.74799(18) 0.12314(11) 0.03338(10) 0.0285(3) Uani 1 1 d .
O10 O 0.79654(17) 0.26424(11) -0.05629(10) 0.0280(3) Uani 1 1 d .
O11 O 0.88627(18) 0.22724(13) 0.07416(11) 0.0356(4) Uani 1 1 d .
F1 F 0.45298(14) 0.10040(10) 0.20835(9) 0.0329(3) Uani 1 1 d .
F2 F 0.30720(15) 0.22031(11) 0.17081(10) 0.0391(3) Uani 1 1 d .
F3 F 0.35988(16) 0.21250(10) 0.29449(10) 0.0377(3) Uani 1 1 d .
F4 F 0.59765(16) 0.25970(10) 0.16540(8) 0.0347(3) Uani 1 1 d .
F5 F 0.51762(14) 0.29208(10) 0.04914(9) 0.0345(3) Uani 1 1 d .
F6 F 0.64417(15) 0.38260(9) 0.08372(9) 0.0347(3) Uani 1 1 d .
S1 S 0.19551(5) 0.09543(4) 0.27938(3) 0.02394(11) Uani 1 1 d .
S2 S 0.78221(5) 0.21751(3) 0.02776(3) 0.02076(10) Uani 1 1 d .
Fe1 Fe 0.26984(3) 0.181301(18) 0.722561(17) 0.01410(6) Uani 1 1 d .
Fe2 Fe 0.20705(3) 0.427167(18) 0.719699(16) 0.01435(6) Uani 1 1 d .
Mo1 Mo 0.455636(17) 0.310038(11) 0.564987(10) 0.01530(4) Uani 1 1 d .

loop_
_atom_site_aniso_label
_atom_site_aniso_U_11
_atom_site_aniso_U_22
_atom_site_aniso_U_33
_atom_site_aniso_U_23
_atom_site_aniso_U_13
_atom_site_aniso_U_12
C1 0.0218(10) 0.0212(9) 0.0153(9) 0.0013(7) -0.0014(7) -0.0035(7)
C2 0.0238(10) 0.0136(8) 0.0190(9) 0.0010(7) -0.0052(7) -0.0030(7)
C3 0.0301(11) 0.0213(9) 0.0173(9) -0.0002(7) -0.0062(8) -0.0047(8)
C4 0.0338(12) 0.0238(10) 0.0239(10) -0.0009(8) -0.0143(9) -0.0056(9)
C5 0.0253(11) 0.0243(10) 0.0292(11) 0.0000(8) -0.0123(9) -0.0049(8)
C6 0.0200(10) 0.0206(9) 0.0246(10) 0.0012(7) -0.0070(8) -0.0035(7)
C7 0.0205(10) 0.0155(8) 0.0237(10) 0.0032(7) -0.0021(7) -0.0061(7)
C8 0.0185(9) 0.0134(8) 0.0218(9) 0.0036(7) -0.0057(7) -0.0020(7)
C9 0.0252(11) 0.0154(8) 0.0312(11) 0.0016(7) -0.0049(8) -0.0057(8)
C10 0.0364(13) 0.0148(8) 0.0308(11) -0.0019(8) -0.0053(9) -0.0031(8)
C11 0.0286(11) 0.0168(9) 0.0272(11) -0.0021(8) 0.0022(8) 0.0001(8)
C12 0.0209(10) 0.0178(8) 0.0239(10) 0.0020(7) -0.0015(8) -0.0015(7)
C13 0.0161(9) 0.0196(8) 0.0201(9) 0.0010(7) -0.0033(7) -0.0032(7)
C14 0.0190(9) 0.0122(8) 0.0216(9) 0.0005(6) -0.0049(7) -0.0023(7)
C15 0.0202(10) 0.0242(9) 0.0278(11) 0.0005(8) -0.0078(8) -0.0064(8)
C16 0.0318(12) 0.0327(11) 0.0300(11) -0.0012(9) -0.0142(9) -0.0114(10)
C17 0.0343(12) 0.0266(10) 0.0213(10) 0.0002(8) -0.0095(9) -0.0075(9)
C18 0.0248(10) 0.0182(8) 0.0181(9) 0.0007(7) -0.0045(7) -0.0040(8)
C19 0.0275(11) 0.0163(8) 0.0202(9) 0.0046(7) -0.0076(8) -0.0045(8)
C20 0.0223(10) 0.0174(8) 0.0170(9) 0.0010(7) -0.0031(7) -0.0010(7)
C21 0.0263(11) 0.0240(10) 0.0236(10) 0.0056(8) -0.0069(8) 0.0007(8)
C22 0.0221(10) 0.0352(11) 0.0256(11) 0.0012(9) -0.0096(8) -0.0002(9)
C23 0.0210(10) 0.0314(10) 0.0222(10) -0.0030(8) -0.0051(8) -0.0066(8)
C24 0.0223(10) 0.0193(8) 0.0187(9) -0.0018(7) -0.0059(7) -0.0037(7)
C25 0.0242(10) 0.0145(8) 0.0208(9) -0.0011(7) -0.0012(7) -0.0050(7)
C26 0.0184(9) 0.0172(8) 0.0170(9) -0.0007(7) -0.0060(7) -0.0044(7)
C27 0.0219(10) 0.0198(9) 0.0259(10) -0.0060(7) -0.0047(8) -0.0029(8)
C28 0.0235(11) 0.0302(11) 0.0280(11) -0.0087(9) 0.0025(8) -0.0056(9)
C29 0.0267(11) 0.0284(10) 0.0249(11) -0.0009(8) 0.0006(8) -0.0102(9)
C30 0.0238(10) 0.0198(9) 0.0204(9) 0.0006(7) -0.0044(7) -0.0078(8)
C31 0.0202(10) 0.0181(8) 0.0247(10) 0.0006(7) -0.0022(8) -0.0074(7)
C32 0.0200(10) 0.0212(9) 0.0202(9) -0.0053(7) -0.0014(7) -0.0042(7)
C33 0.0215(10) 0.0291(10) 0.0296(11) -0.0084(9) -0.0013(8) -0.0080(8)
C34 0.0219(11) 0.0428(13) 0.0332(12) -0.0112(10) -0.0087(9) -0.0053(10)
C35 0.0280(12) 0.0366(12) 0.0272(11) -0.0043(9) -0.0117(9) 0.0011(9)
C36 0.0259(11) 0.0232(9) 0.0215(10) -0.0013(7) -0.0071(8) -0.0014(8)
C37 0.0260(11) 0.0241(9) 0.0251(10) 0.0027(8) -0.0073(8) -0.0051(8)
C38 0.0271(11) 0.0274(10) 0.0226(10) -0.0029(8) 0.0011(8) -0.0103(9)
N1 0.0162(8) 0.0160(7) 0.0175(8) 0.0002(6) -0.0022(6) -0.0033(6)
N2 0.0183(8) 0.0157(7) 0.0190(8) 0.0014(6) -0.0051(6) -0.0029(6)
N3 0.0175(8) 0.0142(7) 0.0206(8) 0.0012(6) -0.0043(6) -0.0013(6)
N4 0.0185(8) 0.0129(7) 0.0194(8) 0.0005(6) -0.0055(6) -0.0013(6)
N5 0.0189(8) 0.0160(7) 0.0153(7) 0.0015(6) -0.0024(6) -0.0049(6)
N6 0.0200(8) 0.0155(7) 0.0145(7) -0.0001(6) -0.0054(6) -0.0019(6)
N7 0.0182(8) 0.0171(7) 0.0153(7) 0.0001(6) -0.0043(6) -0.0040(6)
N8 0.0195(8) 0.0187(7) 0.0194(8) -0.0016(6) -0.0050(6) -0.0031(6)
O1 0.0183(7) 0.0148(6) 0.0166(6) 0.0008(5) -0.0030(5) -0.0032(5)
O2 0.0178(7) 0.0161(6) 0.0230(7) 0.0017(5) 0.0015(5) -0.0032(5)
O3 0.0257(7) 0.0158(6) 0.0165(7) 0.0011(5) 0.0004(5) -0.0038(5)
O4 0.0227(8) 0.0304(8) 0.0356(9) 0.0067(6) -0.0057(6) -0.0102(6)
O5 0.0319(8) 0.0216(7) 0.0225(7) -0.0029(6) -0.0062(6) -0.0021(6)
O6 0.0233(8) 0.0347(8) 0.0343(9) -0.0005(7) -0.0032(7) -0.0014(7)
O7 0.0340(9) 0.0309(8) 0.0342(9) 0.0088(7) -0.0082(7) -0.0113(7)
O8 0.0360(10) 0.0417(9) 0.0358(9) -0.0104(7) -0.0087(7) -0.0141(8)
O9 0.0382(9) 0.0212(7) 0.0301(8) 0.0003(6) -0.0151(7) -0.0070(6)
O10 0.0292(8) 0.0266(7) 0.0232(8) 0.0009(6) 0.0020(6) -0.0015(6)
O11 0.0288(9) 0.0468(10) 0.0369(9) -0.0137(8) -0.0117(7) -0.0092(8)
F1 0.0220(7) 0.0357(7) 0.0385(8) 0.0016(6) -0.0028(6) -0.0036(5)
F2 0.0331(8) 0.0431(8) 0.0376(8) 0.0177(6) -0.0088(6) -0.0061(6)
F3 0.0418(8) 0.0352(7) 0.0420(8) -0.0070(6) -0.0085(7) -0.0187(6)
F4 0.0415(8) 0.0400(7) 0.0220(7) -0.0019(5) 0.0047(6) -0.0173(6)
F5 0.0236(7) 0.0408(8) 0.0380(8) -0.0054(6) -0.0042(6) -0.0031(6)
F6 0.0406(8) 0.0240(6) 0.0352(8) -0.0073(5) 0.0090(6) -0.0100(6)
S1 0.0218(2) 0.0251(2) 0.0260(3) -0.00069(19) -0.00475(19) -0.0071(2)
S2 0.0219(2) 0.0220(2) 0.0200(2) -0.00251(17) -0.00607(18) -0.00483(18)
Fe1 0.01501(13) 0.01197(11) 0.01523(13) 0.00169(9) -0.00289(9) -0.00336(9)
Fe2 0.01677(13) 0.01176(11) 0.01469(13) 0.00053(9) -0.00381(10) -0.00277(10)
Mo1 0.01506(8) 0.01389(7) 0.01656(8) 0.00085(5) -0.00143(6) -0.00414(6)

loop_
_atom_type_symbol
_atom_type_description
_atom_type_scat_dispersion_real
_atom_type_scat_dispersion_imag
_atom_type_scat_source
C C 0.0033 0.0016 'International Tables Vol C Tables 4.2.6.8 and 6.1.1.4'
H H 0.0000 0.0000 'International Tables Vol C Tables 4.2.6.8 and 6.1.1.4'
N N 0.0061 0.0033 'International Tables Vol C Tables 4.2.6.8 and 6.1.1.4'
O O 0.0106 0.0060 'International Tables Vol C Tables 4.2.6.8 and 6.1.1.4'
F F 0.0171 0.0103 'International Tables Vol C Tables 4.2.6.8 and 6.1.1.4'
S S 0.1246 0.1234 'International Tables Vol C Tables 4.2.6.8 and 6.1.1.4'
Fe Fe 0.3463 0.8444 'International Tables Vol C Tables 4.2.6.8 and 6.1.1.4'
Mo Mo -1.6832 0.6857 'International Tables Vol C Tables 4.2.6.8 and 6.1.1.4'

loop_
_geom_angle_atom_site_label_1
_geom_angle_atom_site_label_2
_geom_angle_atom_site_label_3
_geom_angle
N1 C1 C2 109.81(16)
N1 C1 H1A 109.7
C2 C1 H1A 109.7
N1 C1 H1B 109.7
C2 C1 H1B 109.7
H1A C1 H1B 108.2
N2 C2 C3 121.37(19)
N2 C2 C1 115.81(17)
C3 C2 C1 122.79(18)
C2 C3 C4 118.8(2)
C2 C3 H3 120.6
C4 C3 H3 120.6
C5 C4 C3 119.65(19)
C5 C4 H4 120.2
C3 C4 H4 120.2
C6 C5 C4 118.3(2)
C6 C5 H5 120.8
C4 C5 H5 120.8
N2 C6 C5 122.1(2)
N2 C6 H6 118.9
C5 C6 H6 118.9
N1 C7 C8 112.88(15)
N1 C7 H7A 109.0
C8 C7 H7A 109.0
N1 C7 H7B 109.0
C8 C7 H7B 109.0
H7A C7 H7B 107.8
N3 C8 C9 121.91(18)
N3 C8 C7 116.14(16)
C9 C8 C7 121.88(17)
C10 C9 C8 118.49(19)
C10 C9 H9 120.8
C8 C9 H9 120.8
C9 C10 C11 119.49(19)
C9 C10 H10 120.3
C11 C10 H10 120.3
C12 C11 C10 118.8(2)
C12 C11 H11 120.6
C10 C11 H11 120.6
N3 C12 C11 122.03(19)
N3 C12 H12 119.0
C11 C12 H12 119.0
N1 C13 C14 109.22(16)
N1 C13 H13A 109.8
C14 C13 H13A 109.8
N1 C13 H13B 109.8
C14 C13 H13B 109.8
H13A C13 H13B 108.3
N4 C14 C15 121.93(19)
N4 C14 C13 115.47(17)
C15 C14 C13 122.60(18)
C16 C15 C14 119.0(2)
C16 C15 H15 120.5
C14 C15 H15 120.5
C17 C16 C15 119.4(2)
C17 C16 H16 120.3
C15 C16 H16 120.3
C16 C17 C18 118.5(2)
C16 C17 H17 120.7
C18 C17 H17 120.7
N4 C18 C17 122.33(19)
N4 C18 H18 118.8
C17 C18 H18 118.8
N5 C19 C20 111.94(15)
N5 C19 H19A 109.2
C20 C19 H19A 109.2
N5 C19 H19B 109.2
C20 C19 H19B 109.2
H19A C19 H19B 107.9
N6 C20 C21 121.06(19)
N6 C20 C19 116.52(18)
C21 C20 C19 122.26(18)
C20 C21 C22 119.32(19)
C20 C21 H21 120.3
C22 C21 H21 120.3
C23 C22 C21 119.6(2)
C23 C22 H22 120.2
C21 C22 H22 120.2
C24 C23 C22 118.03(19)
C24 C23 H23 121.0
C22 C23 H23 121.0
N6 C24 C23 122.81(18)
N6 C24 H24 118.6
C23 C24 H24 118.6
N5 C25 C26 113.33(15)
N5 C25 H25A 108.9
C26 C25 H25A 108.9
N5 C25 H25B 108.9
C26 C25 H25B 108.9
H25A C25 H25B 107.7
N7 C26 C27 122.05(18)
N7 C26 C25 116.82(17)
C27 C26 C25 121.07(17)
C28 C27 C26 119.26(19)
C28 C27 H27 120.4
C26 C27 H27 120.4
C27 C28 C29 119.0(2)
C27 C28 H28 120.5
C29 C28 H28 120.5
C30 C29 C28 118.5(2)
C30 C29 H29 120.8
C28 C29 H29 120.8
N7 C30 C29 122.90(19)
N7 C30 H30 118.6
C29 C30 H30 118.6
N5 C31 C32 110.53(16)
N5 C31 H31A 109.5
C32 C31 H31A 109.5
N5 C31 H31B 109.5
C32 C31 H31B 109.5
H31A C31 H31B 108.1
N8 C32 C33 121.6(2)
N8 C32 C31 116.50(17)
C33 C32 C31 121.84(19)
C34 C33 C32 119.2(2)
C34 C33 H33 120.4
C32 C33 H33 120.4
C33 C34 C35 119.4(2)
C33 C34 H34 120.3
C35 C34 H34 120.3
C36 C35 C34 118.2(2)
C36 C35 H35 120.9
C34 C35 H35 120.9
N8 C36 C35 122.7(2)
N8 C36 H36 118.7
C35 C36 H36 118.7
F3 C37 F1 107.83(18)
F3 C37 F2 107.81(17)
F1 C37 F2 107.20(18)
F3 C37 S1 111.47(15)
F1 C37 S1 111.27(14)
F2 C37 S1 111.07(15)
F4 C38 F5 108.66(17)
F4 C38 F6 107.05(17)
F5 C38 F6 107.05(19)
F4 C38 S2 111.26(16)
F5 C38 S2 111.94(14)
F6 C38 S2 110.67(14)
C1 N1 C13 112.60(15)
C1 N1 C7 110.69(15)
C13 N1 C7 110.93(15)
C1 N1 Fe1 105.80(11)
C13 N1 Fe1 105.44(11)
C7 N1 Fe1 111.15(11)
C6 N2 C2 119.60(17)
C6 N2 Fe1 124.37(14)
C2 N2 Fe1 115.81(13)
C12 N3 C8 118.99(17)
C12 N3 Fe1 123.47(13)
C8 N3 Fe1 113.89(12)
C18 N4 C14 118.85(17)
C18 N4 Fe1 125.91(14)
C14 N4 Fe1 114.97(13)
C31 N5 C25 110.09(15)
C31 N5 C19 112.16(15)
C25 N5 C19 112.09(16)
C31 N5 Fe2 104.50(11)
C25 N5 Fe2 110.09(11)
C19 N5 Fe2 107.59(11)
C20 N6 C24 119.15(17)
C20 N6 Fe2 117.62(13)
C24 N6 Fe2 123.20(13)
C30 N7 C26 118.29(17)
C30 N7 Fe2 123.43(13)
C26 N7 Fe2 117.42(12)
C36 N8 C32 118.85(18)
C36 N8 Fe2 125.19(13)
C32 N8 Fe2 114.94(13)
Fe2 O1 Fe1 141.56(8)
Mo1 O2 Fe1 132.67(8)
Mo1 O3 Fe2 131.89(7)
O8 S1 O7 115.54(11)
O8 S1 O6 114.88(11)
O7 S1 O6 114.90(11)
O8 S1 C37 103.61(10)
O7 S1 C37 102.71(10)
O6 S1 C37 102.61(10)
O9 S2 O11 115.30(10)
O9 S2 O10 114.71(9)
O11 S2 O10 114.90(11)
O9 S2 C38 104.18(10)
O11 S2 C38 103.13(10)
O10 S2 C38 102.19(10)
O1 Fe1 O2 99.62(6)
O1 Fe1 N2 94.69(6)
O2 Fe1 N2 103.19(6)
O1 Fe1 N4 95.39(6)
O2 Fe1 N4 101.94(6)
N2 Fe1 N4 150.88(6)
O1 Fe1 N3 172.10(6)
O2 Fe1 N3 87.52(6)
N2 Fe1 N3 86.91(6)
N4 Fe1 N3 79.71(6)
O1 Fe1 N1 95.07(6)
O2 Fe1 N1 165.30(6)
N2 Fe1 N1 75.92(6)
N4 Fe1 N1 76.03(6)
N3 Fe1 N1 77.79(6)
O1 Fe2 O3 101.05(6)
O1 Fe2 N6 102.52(6)
O3 Fe2 N6 89.32(6)
O1 Fe2 N8 105.19(6)
O3 Fe2 N8 86.68(6)
N6 Fe2 N8 152.26(6)
O1 Fe2 N7 95.84(6)
O3 Fe2 N7 162.86(6)
N6 Fe2 N7 84.18(6)
N8 Fe2 N7 91.72(6)
O1 Fe2 N5 172.84(6)
O3 Fe2 N5 86.11(6)
N6 Fe2 N5 77.29(6)
N8 Fe2 N5 75.06(6)
N7 Fe2 N5 77.00(6)
O4 Mo1 O5 108.47(8)
O4 Mo1 O3 112.01(7)
O5 Mo1 O3 107.92(7)
O4 Mo1 O2 111.78(7)
O5 Mo1 O2 109.98(7)
O3 Mo1 O2 106.62(6)

loop_
_geom_bond_atom_site_label_1
_geom_bond_atom_site_label_2
_geom_bond_distance
C1 N1 1.479(2)
C1 C2 1.507(3)
C1 H1A 0.9900
C1 H1B 0.9900
C2 N2 1.347(3)
C2 C3 1.385(3)
C3 C4 1.389(3)
C3 H3 0.9500
C4 C5 1.389(3)
C4 H4 0.9500
C5 C6 1.381(3)
C5 H5 0.9500
C6 N2 1.344(3)
C6 H6 0.9500
C7 N1 1.487(2)
C7 C8 1.500(3)
C7 H7A 0.9900
C7 H7B 0.9900
C8 N3 1.342(2)
C8 C9 1.392(3)
C9 C10 1.378(3)
C9 H9 0.9500
C10 C11 1.381(3)
C10 H10 0.9500
C11 C12 1.383(3)
C11 H11 0.9500
C12 N3 1.337(3)
C12 H12 0.9500
C13 N1 1.482(3)
C13 C14 1.506(3)
C13 H13A 0.9900
C13 H13B 0.9900
C14 N4 1.346(3)
C14 C15 1.384(3)
C15 C16 1.383(3)
C15 H15 0.9500
C16 C17 1.384(3)
C16 H16 0.9500
C17 C18 1.389(3)
C17 H17 0.9500
C18 N4 1.341(2)
C18 H18 0.9500
C19 N5 1.482(3)
C19 C20 1.508(3)
C19 H19A 0.9900
C19 H19B 0.9900
C20 N6 1.341(2)
C20 C21 1.390(3)
C21 C22 1.383(3)
C21 H21 0.9500
C22 C23 1.384(3)
C22 H22 0.9500
C23 C24 1.378(3)
C23 H23 0.9500
C24 N6 1.347(2)
C24 H24 0.9500
C25 N5 1.482(2)
C25 C26 1.499(3)
C25 H25A 0.9900
C25 H25B 0.9900
C26 N7 1.344(2)
C26 C27 1.386(3)
C27 C28 1.373(3)
C27 H27 0.9500
C28 C29 1.393(3)
C28 H28 0.9500
C29 C30 1.377(3)
C29 H29 0.9500
C30 N7 1.341(2)
C30 H30 0.9500
C31 N5 1.479(2)
C31 C32 1.499(3)
C31 H31A 0.9900
C31 H31B 0.9900
C32 N8 1.347(3)
C32 C33 1.384(3)
C33 C34 1.380(3)
C33 H33 0.9500
C34 C35 1.394(4)
C34 H34 0.9500
C35 C36 1.378(3)
C35 H35 0.9500
C36 N8 1.346(3)
C36 H36 0.9500
C37 F3 1.330(3)
C37 F1 1.334(3)
C37 F2 1.335(2)
C37 S1 1.819(2)
C38 F4 1.331(3)
C38 F5 1.335(3)
C38 F6 1.343(2)
C38 S2 1.822(2)
N1 Fe1 2.2151(16)
N2 Fe1 2.1176(17)
N3 Fe1 2.1999(15)
N4 Fe1 2.1681(16)
N5 Fe2 2.2577(15)
N6 Fe2 2.1235(16)
N7 Fe2 2.1673(16)
N8 Fe2 2.1439(17)
O1 Fe2 1.7965(13)
O1 Fe1 1.8254(13)
O2 Mo1 1.8203(13)
O2 Fe1 1.9248(14)
O3 Mo1 1.7988(14)
O3 Fe2 1.9678(14)
O4 Mo1 1.7235(15)
O5 Mo1 1.7242(15)
O6 S1 1.4436(17)
O7 S1 1.4403(17)
O8 S1 1.4377(17)
O9 S2 1.4354(15)
O10 S2 1.4437(16)
O11 S2 1.4391(17)
